data_1552799
loop_
_publ_author_name
'Tu, Ting-Husn'
'Chen, Yi-Ting'
'Shen, Jiun-Yi'
'Lin, Ta-Chun'
'Chou, Pi-Tai'

_publ_section_title
;
 Excited-State Proton Transfer in 3-Cyano-7-azaindole: From Aqueous
 Solution to Ice.
;
_journal_issue 9
_journal_name_full 'The journal of physical chemistry. A'
_journal_page_first 2479
_journal_page_last 2484
_journal_paper_doi 10.1021/acs.jpca.8b00379
_journal_volume 122
_journal_year 2018
_chemical_formula_sum 'C8 H5 N3'
_chemical_formula_weight 143.15
_space_group_crystal_system triclinic
_space_group_IT_number 2
_space_group_name_Hall '-P 1'
_space_group_name_H-M_alt 'P -1'
_atom_sites_solution_hydrogens mixed
_audit_creation_method SHELXL-2014/7
_cell_angle_alpha 104.868(3)
_cell_angle_beta 96.052(3)
_cell_angle_gamma 96.718(3)
_cell_formula_units_Z 2
_cell_length_a 3.8354(5)
_cell_length_b 9.2168(12)
_cell_length_c 9.8872(13)
_cell_measurement_reflns_used 1336
_cell_measurement_temperature 200(2)
_cell_measurement_theta_max 26.60
_cell_measurement_theta_min 2.31
_cell_volume 332.14(8)
_computing_cell_refinement 'Bruker SAINT'
_computing_data_collection 'Bruker SMART'
_computing_data_reduction 'Bruker SAINT'
_computing_molecular_graphics 'Bruker SHELXTL'
_computing_publication_material 'Bruker SHELXTL'
_computing_structure_refinement 'SHELXL-2014/7 (Sheldrick, 2014)'
_computing_structure_solution 'SHELXS-97 (Sheldrick 2008)'
_diffrn_ambient_temperature 200(2)
_diffrn_measured_fraction_theta_full 1.000
_diffrn_measured_fraction_theta_max 0.999
_diffrn_measurement_device_type 'BRUKER SMART APEXCCD area detector'
_diffrn_measurement_method '\f and \w scans'
_diffrn_radiation_type MoK\a
_diffrn_radiation_wavelength 0.71073
_diffrn_reflns_av_R_equivalents 0.0262
_diffrn_reflns_av_unetI/netI 0.0298
_diffrn_reflns_Laue_measured_fraction_full 1.000
_diffrn_reflns_Laue_measured_fraction_max 0.999
_diffrn_reflns_limit_h_max 4
_diffrn_reflns_limit_h_min -4
_diffrn_reflns_limit_k_max 11
_diffrn_reflns_limit_k_min -11
_diffrn_reflns_limit_l_max 12
_diffrn_reflns_limit_l_min -12
_diffrn_reflns_number 4305
_diffrn_reflns_point_group_measured_fraction_full 1.000
_diffrn_reflns_point_group_measured_fraction_max 0.999
_diffrn_reflns_theta_full 25.242
_diffrn_reflns_theta_max 27.499
_diffrn_reflns_theta_min 2.153
_exptl_absorpt_coefficient_mu 0.093
_exptl_absorpt_correction_T_max 0.7654
_exptl_absorpt_correction_T_min 0.6674
_exptl_absorpt_correction_type multi-scan
_exptl_absorpt_process_details SADABS
_exptl_crystal_colour colorless
_exptl_crystal_density_diffrn 1.431
_exptl_crystal_description plate
_exptl_crystal_F_000 148
_exptl_crystal_size_max 0.500
_exptl_crystal_size_mid 0.270
_exptl_crystal_size_min 0.080
_refine_diff_density_max 0.216
_refine_diff_density_min -0.250
_refine_diff_density_rms 0.058
_refine_ls_extinction_method none
_refine_ls_goodness_of_fit_ref 1.057
_refine_ls_hydrogen_treatment constr
_refine_ls_matrix_type full
_refine_ls_number_parameters 100
_refine_ls_number_reflns 1510
_refine_ls_number_restraints 0
_refine_ls_restrained_S_all 1.057
_refine_ls_R_factor_all 0.0491
_refine_ls_R_factor_gt 0.0427
_refine_ls_shift/su_max 0.000
_refine_ls_shift/su_mean 0.000
_refine_ls_structure_factor_coef Fsqd
_refine_ls_weighting_details 'w=1/[\s^2^(Fo^2^)+(0.0618P)^2^+0.0568P] where P=(Fo^2^+2Fc^2^)/3'
_refine_ls_weighting_scheme calc
_refine_ls_wR_factor_gt 0.1098
_refine_ls_wR_factor_ref 0.1146
_reflns_Friedel_coverage 0.000
_reflns_number_gt 1309
_reflns_number_total 1510
_reflns_threshold_expression 'I > 2\s(I)'
_cod_data_source_file jp8b00379_si_002.cif
_cod_data_source_block ic16994
_cod_database_code 1552799
_shelx_shelxl_version_number 2014/7
_shelx_space_group_comment
; 
The symmetry employed for this shelxl refinement is uniquely defined 
by the following loop, which should always be used as a source of 
symmetry information in preference to the above space-group names. 
They are only intended as comments. 
;
_shelx_estimated_absorpt_t_min 0.955
_shelx_estimated_absorpt_t_max 0.993

loop_
_space_group_symop_operation_xyz
'x, y, z'
'-x, -y, -z'

loop_
_atom_site_label
_atom_site_type_symbol
_atom_site_fract_x
_atom_site_fract_y
_atom_site_fract_z
_atom_site_U_iso_or_equiv
_atom_site_adp_type
_atom_site_occupancy
_atom_site_site_symmetry_order
_atom_site_calc_flag
_atom_site_refinement_flags_posn
_atom_site_refinement_flags_adp
N1 N 0.3257(3) 0.67348(12) 0.02703(11) 0.0286(3) Uani 1 1 d . .
H1 H 0.2024 0.6057 -0.0505 0.034 Uiso 1 1 d R U
N2 N 1.0486(3) 1.14378(13) 0.25367(13) 0.0401(3) Uani 1 1 d . .
N7 N 0.1487(3) 0.54478(12) 0.19686(11) 0.0288(3) Uani 1 1 d . .
C1 C 0.1899(4) 0.55602(15) 0.33550(14) 0.0314(3) Uani 1 1 d . .
H1A H 0.0754 0.4753 0.3659 0.038 Uiso 1 1 calc R U
C2 C 0.3907(4) 0.67904(15) 0.43826(14) 0.0323(3) Uani 1 1 d . .
H2A H 0.4086 0.6800 0.5351 0.039 Uiso 1 1 calc R U
C3 C 0.5629(3) 0.79899(15) 0.40004(13) 0.0290(3) Uani 1 1 d . .
H3 H 0.6990 0.8838 0.4688 0.035 Uiso 1 1 calc R U
C4 C 0.5299(3) 0.79114(13) 0.25667(13) 0.0250(3) Uani 1 1 d . .
C5 C 0.3207(3) 0.66146(14) 0.16246(13) 0.0251(3) Uani 1 1 d . .
C6 C 0.6596(3) 0.88238(14) 0.16971(13) 0.0268(3) Uani 1 1 d . .
C7 C 0.5279(3) 0.80579(14) 0.03181(13) 0.0288(3) Uani 1 1 d . .
H7 H 0.5723 0.8405 -0.0482 0.035 Uiso 1 1 calc R U
C8 C 0.8775(3) 1.02654(15) 0.21600(13) 0.0292(3) Uani 1 1 d . .

loop_
_atom_site_aniso_label
_atom_site_aniso_U_11
_atom_site_aniso_U_22
_atom_site_aniso_U_33
_atom_site_aniso_U_23
_atom_site_aniso_U_13
_atom_site_aniso_U_12
N1 0.0334(6) 0.0260(6) 0.0234(5) 0.0044(4) 0.0017(4) -0.0005(4)
N2 0.0434(7) 0.0343(7) 0.0380(7) 0.0091(5) 0.0014(5) -0.0069(5)
N7 0.0306(6) 0.0255(5) 0.0290(6) 0.0071(4) 0.0039(4) 0.0006(4)
C1 0.0338(7) 0.0316(7) 0.0305(7) 0.0126(5) 0.0063(5) 0.0014(5)
C2 0.0357(7) 0.0366(7) 0.0252(6) 0.0103(5) 0.0040(5) 0.0043(6)
C3 0.0287(6) 0.0295(6) 0.0255(6) 0.0040(5) 0.0005(5) 0.0025(5)
C4 0.0238(6) 0.0237(6) 0.0269(6) 0.0061(5) 0.0026(5) 0.0040(5)
C5 0.0254(6) 0.0237(6) 0.0260(6) 0.0060(5) 0.0036(5) 0.0047(5)
C6 0.0259(6) 0.0256(6) 0.0290(6) 0.0084(5) 0.0024(5) 0.0027(5)
C7 0.0308(7) 0.0284(6) 0.0281(7) 0.0098(5) 0.0039(5) 0.0028(5)
C8 0.0303(7) 0.0300(7) 0.0276(7) 0.0101(5) 0.0023(5) 0.0023(5)

loop_
_atom_type_symbol
_atom_type_description
_atom_type_scat_dispersion_real
_atom_type_scat_dispersion_imag
_atom_type_scat_source
C C 0.0033 0.0016 'International Tables Vol C Tables 4.2.6.8 and 6.1.1.4'
H H 0.0000 0.0000 'International Tables Vol C Tables 4.2.6.8 and 6.1.1.4'
N N 0.0061 0.0033 'International Tables Vol C Tables 4.2.6.8 and 6.1.1.4'

loop_
_geom_angle_atom_site_label_1
_geom_angle_atom_site_label_2
_geom_angle_atom_site_label_3
_geom_angle
C7 N1 C5 108.86(10)
C5 N7 C1 114.40(11)
N7 C1 C2 124.08(12)
C3 C2 C1 120.38(12)
C2 C3 C4 117.40(12)
C3 C4 C5 117.29(12)
C3 C4 C6 137.17(12)
C5 C4 C6 105.53(11)
N7 C5 N1 124.96(11)
N7 C5 C4 126.45(12)
N1 C5 C4 108.59(11)
C7 C6 C8 125.83(12)
C7 C6 C4 107.19(11)
C8 C6 C4 126.97(12)
N1 C7 C6 109.84(11)
N2 C8 C6 178.95(15)

loop_
_geom_bond_atom_site_label_1
_geom_bond_atom_site_label_2
_geom_bond_distance
N1 C7 1.3538(16)
N1 C5 1.3735(16)
N2 C8 1.1459(17)
N7 C5 1.3329(16)
N7 C1 1.3387(16)
C1 C2 1.3966(19)
C2 C3 1.3776(19)
C3 C4 1.3921(17)
C4 C5 1.4095(17)
C4 C6 1.4343(18)
C6 C7 1.3747(18)
C6 C8 1.4216(17)

loop_
_geom_hbond_atom_site_label_D
_geom_hbond_atom_site_label_H
_geom_hbond_atom_site_label_A
_geom_hbond_distance_DH
_geom_hbond_distance_HA
_geom_hbond_distance_DA
_geom_hbond_angle_DHA
_geom_hbond_site_symmetry_A
N1 H1 N7 0.90 1.99 2.8751(15) 168.1 2_565
C7 H7 N2 0.95 2.64 3.5048(18) 151.0 2_775
